data_7249126
loop_
_publ_author_name
'Ocak, Samet'
'Braga, Dario'
'd'Agostino, Simone'

_publ_section_title
;
 Effect of supramolecular complexation of alkali hydrogenselenates with
 crown ethers and solid-solutions with their hydrogensulfate counterparts
 on the solid-to-solid phase transition behaviors
;
_journal_issue 33
_journal_name_full CrystEngComm
_journal_page_first 4525
_journal_page_last 4532
_journal_paper_doi 10.1039/D4CE00514G
_journal_volume 26
_journal_year 2024
_chemical_formula_moiety 'C12 H24 Cs O11 Se'
_chemical_formula_sum 'C12 H24 Cs O11 Se'
_chemical_formula_weight 556.18
_chemical_name_systematic Cr6CsHSeO4_H2O
_space_group_crystal_system monoclinic
_space_group_IT_number 15
_space_group_name_Hall '-I 2ya'
_space_group_name_H-M_alt 'I 1 2/a 1'
_atom_sites_solution_hydrogens geom
_audit_creation_date 2024-02-06
_audit_creation_method
;
Olex2 1.5
(compiled 2023.08.24 svn.re1ec1418 for OlexSys, GUI svn.r6817)
;
_audit_update_record
;
2024-04-22 deposited with the CCDC.	2024-07-23 downloaded from the CCDC.
;
_cell_angle_alpha 90
_cell_angle_beta 109.486(9)
_cell_angle_gamma 90
_cell_formula_units_Z 8
_cell_length_a 23.7101(16)
_cell_length_b 8.4597(7)
_cell_length_c 21.3553(18)
_cell_measurement_reflns_used 1090
_cell_measurement_temperature 300
_cell_measurement_theta_max 20.7300
_cell_measurement_theta_min 2.2260
_cell_volume 4038.1(6)
_computing_cell_refinement 'CrysAlisPro 1.171.42.85a (Rigaku OD, 2023)'
_computing_data_collection 'CrysAlisPro 1.171.42.85a (Rigaku OD, 2023)'
_computing_data_reduction 'CrysAlisPro 1.171.42.85a (Rigaku OD, 2023)'
_computing_molecular_graphics 'Olex2 1.5 (Dolomanov et al., 2009)'
_computing_publication_material 'Olex2 1.5 (Dolomanov et al., 2009)'
_computing_structure_refinement 'SHELXL 2016/6 (Sheldrick, 2015)'
_computing_structure_solution 'SHELXT 2014/5 (Sheldrick, 2014)'
_diffrn_ambient_temperature 300
_diffrn_detector 'CCD plate'
_diffrn_detector_area_resol_mean 16.1385
_diffrn_detector_type Sapphire3
_diffrn_measured_fraction_theta_full 0.996
_diffrn_measured_fraction_theta_max 0.837
_diffrn_measurement_details
;
List of Runs (angles in degrees, time in seconds):

  # Type    Start    End  Width  t~exp~   \w     \q     \k     \f   Frames
#--------------------------------------------------------------------------
  1  \w     -3.00  51.00   1.00  105.00    --  -16.52  38.00-120.00   54
  2  \w    -86.00   6.00   1.00  105.00    --  -16.52 -38.00  60.00   92
  3  \w     -7.00  18.00   1.00  105.00    --   17.30  77.00  90.00   25
  4  \w     10.00  56.00   1.00  105.00    --   17.30 -99.00-180.00   46
;
_diffrn_measurement_device 'four-circle diffractometer'
_diffrn_measurement_device_type 'Xcalibur, Sapphire3'
_diffrn_measurement_method '\w scans'
_diffrn_orient_matrix_type 'CrysAlisPro convention (1999,Acta A55,543-557)'
_diffrn_orient_matrix_UB_11 -0.0025662000
_diffrn_orient_matrix_UB_12 -0.0438046000
_diffrn_orient_matrix_UB_13 -0.0291582000
_diffrn_orient_matrix_UB_21 0.0062399000
_diffrn_orient_matrix_UB_22 0.0693589000
_diffrn_orient_matrix_UB_23 -0.0151784000
_diffrn_orient_matrix_UB_31 0.0309916000
_diffrn_orient_matrix_UB_32 -0.0175527000
_diffrn_orient_matrix_UB_33 0.0126677000
_diffrn_radiation_monochromator graphite
_diffrn_radiation_probe x-ray
_diffrn_radiation_type 'Mo K\a'
_diffrn_radiation_wavelength 0.71073
_diffrn_reflns_av_R_equivalents 0.1111
_diffrn_reflns_av_unetI/netI 0.4332
_diffrn_reflns_Laue_measured_fraction_full 0.996
_diffrn_reflns_Laue_measured_fraction_max 0.837
_diffrn_reflns_limit_h_max 30
_diffrn_reflns_limit_h_min -30
_diffrn_reflns_limit_k_max 7
_diffrn_reflns_limit_k_min -11
_diffrn_reflns_limit_l_max 28
_diffrn_reflns_limit_l_min -17
_diffrn_reflns_number 8935
_diffrn_reflns_point_group_measured_fraction_full 0.996
_diffrn_reflns_point_group_measured_fraction_max 0.837
_diffrn_reflns_theta_full 25.000
_diffrn_reflns_theta_max 29.182
_diffrn_reflns_theta_min 1.822
_diffrn_source 'fine-focus sealed X-ray tube'
_diffrn_source_type 'Enhance (Mo) X-ray Source'
_exptl_absorpt_coefficient_mu 3.685
_exptl_absorpt_correction_T_max 1.00000
_exptl_absorpt_correction_T_min 0.75999
_exptl_absorpt_correction_type multi-scan
_exptl_absorpt_process_details
;
CrysAlisPro 1.171.42.85a (Rigaku Oxford Diffraction, 2023)
Empirical absorption correction using spherical harmonics,
implemented in SCALE3 ABSPACK scaling algorithm.
;
_exptl_crystal_colour 'clear light colourless'
_exptl_crystal_colour_lustre clear
_exptl_crystal_colour_modifier light
_exptl_crystal_colour_primary colourless
_exptl_crystal_density_diffrn 1.830
_exptl_crystal_description plate
_exptl_crystal_F_000 2184
_exptl_crystal_preparation solution
_exptl_crystal_recrystallization_method 'slow evaporation'
_exptl_crystal_size_max 0.05
_exptl_crystal_size_mid 0.05
_exptl_crystal_size_min 0.05
_refine_diff_density_max 0.943
_refine_diff_density_min -0.558
_refine_diff_density_rms 0.154
_refine_ls_extinction_method none
_refine_ls_goodness_of_fit_ref 0.809
_refine_ls_hydrogen_treatment constr
_refine_ls_matrix_type full
_refine_ls_number_parameters 226
_refine_ls_number_reflns 4576
_refine_ls_number_restraints 304
_refine_ls_restrained_S_all 0.798
_refine_ls_R_factor_all 0.2828
_refine_ls_R_factor_gt 0.0794
_refine_ls_shift/su_max 0.000
_refine_ls_shift/su_mean 0.000
_refine_ls_structure_factor_coef Fsqd
_refine_ls_weighting_details 'w=1/[\s^2^(Fo^2^)+(0.0625P)^2^] where P=(Fo^2^+2Fc^2^)/3'
_refine_ls_weighting_scheme calc
_refine_ls_wR_factor_gt 0.1312
_refine_ls_wR_factor_ref 0.1888
_reflns_Friedel_coverage 0.000
_reflns_number_gt 1224
_reflns_number_total 4576
_reflns_threshold_expression 'I > 2\s(I)'
_twin_special_details
;
Component 2 rotated by 177.2725\% 
around [-0.01 1.00 0.00] (reciprocal) or [-0.00 1.00 -0.00] (direct)
;
_cod_data_source_file d4ce00514g2.cif
_cod_data_source_block Cs-hydrated
_cod_depositor_comments 'Adding full bibliography for 7249122--7249126.cif.'
_cod_database_code 7249126
_shelx_shelxl_version_number 2016/6
_chemical_oxdiff_formula 'C12 O10 Se1 Cs1'
_shelx_space_group_comment
;
The symmetry employed for this shelxl refinement is uniquely defined
by the following loop, which should always be used as a source of
symmetry information in preference to the above space-group names.
They are only intended as comments.
;
_shelx_estimated_absorpt_t_max 0.837
_shelx_estimated_absorpt_t_min 0.837
_olex2_refinement_description
;
1. Fixed Uiso
 At 1.2 times of:
  All C(H,H) groups
2. Restrained distances
 C4-Cs1
 3.95 with sigma of 0.02
 Cs1-C4
 4 with sigma of 0.02
 C5-Cs1
 4 with sigma of 0.02
 Cs1-C8
 3.9 with sigma of 0.02
3. Rigid body (RIGU) restrains
 O7, Se1, O10, O8, O9
 with sigma for 1-2 distances of 0.004 and sigma for 1-3 distances of 0.004
 C8, Cs1, O2, O4, O6, O1, O3, O5, C1, C9, C3, C2, C6, C7, C10, C11, C12, C5, C4
 with sigma for 1-2 distances of 0.004 and sigma for 1-3 distances of 0.004
4.a Secondary CH2 refined with riding coordinates:
 C3(H3A,H3B), C11(H11A,H11B), C6(H6A,H6B), C5(H5A,H5B), C1(H1A,H1B), C2(H2A,
 H2B), C12(H12A,H12B), C4(H4A,H4B), C10(H10A,H10B), C7(H7A,H7B), C9(H9A,H9B),
 C8(H8A,H8B)
;
_olex2_submission_original_sample_id Cr6CsSe
_olex2_submission_special_instructions 'No special instructions were received'
_oxdiff_exptl_absorpt_empirical_details
;
Empirical correction (ABSPACK) includes:
- Absorption correction using spherical harmonics
- Frame scaling
;
_oxdiff_exptl_absorpt_empirical_full_max 1.227
_oxdiff_exptl_absorpt_empirical_full_min 0.879
_oxdiff_twin_integration_method simultaneous
_oxdiff_twin_items 2

loop_
_space_group_symop_operation_xyz
'x, y, z'
'-x+1/2, y, -z'
'x+1/2, y+1/2, z+1/2'
'-x+1, y+1/2, -z+1/2'
'-x, -y, -z'
'x-1/2, -y, z'
'-x+1/2, -y+1/2, -z+1/2'
'x, -y+1/2, z+1/2'

loop_
_atom_site_label
_atom_site_type_symbol
_atom_site_fract_x
_atom_site_fract_y
_atom_site_fract_z
_atom_site_U_iso_or_equiv
_atom_site_adp_type
_atom_site_occupancy
_atom_site_site_symmetry_order
_atom_site_calc_flag
_atom_site_refinement_flags_posn
_atom_site_refinement_flags_adp
_atom_site_refinement_flags_occupancy
_atom_site_disorder_assembly
_atom_site_disorder_group
Cs1 Cs 0.64484(4) 0.13964(14) 0.36818(5) 0.0440(4) Uani 1 1 d D . . . .
Se1 Se 0.68740(7) 0.8890(3) 0.56795(9) 0.0718(7) Uani 1 1 d . . . . .
O4 O 0.6671(5) 0.2731(13) 0.2444(6) 0.052(3) Uani 1 1 d . . . . .
O3 O 0.5932(4) 0.0064(13) 0.2171(5) 0.045(3) Uani 1 1 d . . . . .
O6 O 0.5902(4) 0.4249(12) 0.4250(5) 0.052(3) Uani 1 1 d . . . . .
O1 O 0.5182(4) 0.1477(14) 0.3943(5) 0.054(3) Uani 1 1 d . . . . .
O2 O 0.5395(4) -0.0904(12) 0.3127(5) 0.049(3) Uani 1 1 d . . . . .
O5 O 0.6419(4) 0.5097(13) 0.3255(5) 0.051(3) Uani 1 1 d . . . . .
C3 C 0.5269(7) -0.161(2) 0.2497(8) 0.056(4) Uani 1 1 d . . . . .
H3A H 0.493959 -0.104484 0.218152 0.067 Uiso 1 1 calc R U . . .
H3B H 0.514116 -0.268837 0.251950 0.067 Uiso 1 1 calc R U . . .
O10 O 0.7458(5) 0.9167(15) 0.6282(5) 0.078(4) Uani 1 1 d . . . . .
C11 C 0.5368(8) 0.404(2) 0.4405(9) 0.066(5) Uani 1 1 d . . . . .
H11A H 0.502897 0.442418 0.403905 0.079 Uiso 1 1 calc R U . . .
H11B H 0.539187 0.465710 0.479624 0.079 Uiso 1 1 calc R U . . .
C6 C 0.6536(7) 0.186(2) 0.1850(9) 0.058(5) Uani 1 1 d . . . . .
H6A H 0.686551 0.196118 0.167970 0.069 Uiso 1 1 calc R U . . .
H6B H 0.618360 0.231717 0.152352 0.069 Uiso 1 1 calc R U . . .
C5 C 0.6425(6) 0.017(2) 0.1935(7) 0.058(4) Uani 1 1 d D . . . .
H5A H 0.633406 -0.038191 0.151390 0.070 Uiso 1 1 calc R U . . .
H5B H 0.677664 -0.031319 0.225061 0.070 Uiso 1 1 calc R U . . .
C1 C 0.5037(7) -0.011(2) 0.3980(9) 0.056(4) Uani 1 1 d . . . . .
H1A H 0.469511 -0.018796 0.413227 0.067 Uiso 1 1 calc R U . . .
H1B H 0.537077 -0.065049 0.430052 0.067 Uiso 1 1 calc R U . . .
C2 C 0.4897(6) -0.087(2) 0.3340(8) 0.057(4) Uani 1 1 d . . . . .
H2A H 0.476395 -0.194619 0.336994 0.068 Uiso 1 1 calc R U . . .
H2B H 0.457279 -0.030963 0.301669 0.068 Uiso 1 1 calc R U . . .
C12 C 0.5279(8) 0.239(2) 0.4526(9) 0.058(4) Uani 1 1 d . . . . .
H12A H 0.562771 0.198826 0.487446 0.069 Uiso 1 1 calc R U . . .
H12B H 0.493630 0.228145 0.467516 0.069 Uiso 1 1 calc R U . . .
C4 C 0.5780(7) -0.1615(17) 0.2251(7) 0.064(4) Uani 1 1 d D . . . .
H4A H 0.567374 -0.216195 0.182772 0.077 Uiso 1 1 calc R U . . .
H4B H 0.611917 -0.214983 0.256404 0.077 Uiso 1 1 calc R U . . .
C10 C 0.5939(8) 0.5790(19) 0.4044(9) 0.061(5) Uani 1 1 d . . . . .
H10A H 0.595726 0.652304 0.439942 0.073 Uiso 1 1 calc R U . . .
H10B H 0.559007 0.604201 0.366424 0.073 Uiso 1 1 calc R U . . .
O8 O 0.6321(7) 0.804(3) 0.5788(8) 0.163(8) Uani 1 1 d . . . . .
C7 C 0.6802(6) 0.437(2) 0.2409(9) 0.046(4) Uani 1 1 d . . . . .
H7A H 0.646819 0.486849 0.207282 0.055 Uiso 1 1 calc R U . . .
H7B H 0.714990 0.446731 0.226835 0.055 Uiso 1 1 calc R U . . .
C9 C 0.6486(7) 0.592(2) 0.3863(8) 0.062(5) Uani 1 1 d . . . . .
H9A H 0.656909 0.702903 0.381123 0.074 Uiso 1 1 calc R U . . .
H9B H 0.682235 0.548691 0.421640 0.074 Uiso 1 1 calc R U . . .
C8 C 0.6916(7) 0.5207(17) 0.3023(8) 0.058(4) Uani 1 1 d D . . . .
H8A H 0.726899 0.477059 0.335378 0.069 Uiso 1 1 calc R U . . .
H8B H 0.699525 0.631009 0.295868 0.069 Uiso 1 1 calc R U . . .
O11 O 0.7110(8) 1.316(2) 0.5346(7) 0.151(7) Uani 1 1 d . . . . .
O7 O 0.6984(7) 0.832(5) 0.5089(9) 0.311(16) Uani 1 1 d . . . . .
O9 O 0.6499(10) 1.049(3) 0.5460(14) 0.282(12) Uani 1 1 d . . . . .

loop_
_atom_site_aniso_label
_atom_site_aniso_U_11
_atom_site_aniso_U_22
_atom_site_aniso_U_33
_atom_site_aniso_U_23
_atom_site_aniso_U_13
_atom_site_aniso_U_12
Cs1 0.0426(5) 0.0427(6) 0.0482(7) 0.0002(8) 0.0174(5) 0.0004(7)
Se1 0.0555(11) 0.114(2) 0.0461(12) 0.0003(15) 0.0173(10) -0.0112(13)
O4 0.071(7) 0.042(6) 0.059(7) -0.002(6) 0.043(6) -0.001(6)
O3 0.034(5) 0.048(6) 0.049(6) -0.017(6) 0.009(5) 0.000(5)
O6 0.069(6) 0.028(5) 0.072(8) 0.002(6) 0.043(6) 0.021(5)
O1 0.068(6) 0.041(6) 0.066(7) 0.011(6) 0.039(6) 0.015(6)
O2 0.042(5) 0.039(7) 0.065(6) -0.005(6) 0.017(5) -0.007(5)
O5 0.053(6) 0.046(7) 0.064(7) -0.009(6) 0.033(6) -0.008(5)
C3 0.065(9) 0.031(11) 0.067(9) -0.007(8) 0.015(8) -0.006(8)
O10 0.078(7) 0.088(11) 0.064(7) -0.023(8) 0.020(5) -0.013(7)
C11 0.085(10) 0.053(9) 0.087(14) -0.017(10) 0.064(10) 0.004(9)
C6 0.051(10) 0.072(10) 0.073(10) -0.026(8) 0.051(9) 0.001(8)
C5 0.035(8) 0.066(9) 0.072(12) -0.023(9) 0.014(8) -0.001(8)
C1 0.052(9) 0.048(8) 0.078(10) 0.019(9) 0.035(9) 0.007(8)
C2 0.044(8) 0.045(11) 0.082(10) 0.010(8) 0.023(8) -0.002(8)
C12 0.064(11) 0.065(9) 0.058(10) 0.008(8) 0.038(9) 0.010(8)
C4 0.081(10) 0.038(8) 0.073(11) 0.008(9) 0.024(9) 0.021(8)
C10 0.104(12) 0.025(7) 0.070(12) -0.006(9) 0.052(10) 0.019(9)
O8 0.112(11) 0.26(2) 0.130(13) -0.021(14) 0.053(10) -0.086(13)
C7 0.029(8) 0.043(7) 0.077(10) 0.010(8) 0.035(8) 0.009(7)
C9 0.096(11) 0.037(9) 0.055(10) -0.004(8) 0.029(9) -0.004(9)
C8 0.060(10) 0.039(9) 0.090(11) -0.001(8) 0.045(9) 0.002(8)
O11 0.194(17) 0.145(17) 0.079(11) 0.031(13) 0.001(11) 0.007(13)
O7 0.100(12) 0.70(5) 0.155(14) -0.25(2) 0.071(11) -0.15(2)
O9 0.21(2) 0.21(2) 0.32(3) 0.12(2) -0.051(19) 0.064(15)

loop_
_atom_type_symbol
_atom_type_description
_atom_type_scat_dispersion_real
_atom_type_scat_dispersion_imag
_atom_type_scat_source
C C 0.0033 0.0016 'International Tables Vol C Tables 4.2.6.8 and 6.1.1.4'
H H 0.0000 0.0000 'International Tables Vol C Tables 4.2.6.8 and 6.1.1.4'
Cs Cs -0.3680 2.1192 'International Tables Vol C Tables 4.2.6.8 and 6.1.1.4'
O O 0.0106 0.0060 'International Tables Vol C Tables 4.2.6.8 and 6.1.1.4'
Se Se -0.0929 2.2259 'International Tables Vol C Tables 4.2.6.8 and 6.1.1.4'

loop_
_geom_angle_atom_site_label_1
_geom_angle_atom_site_label_2
_geom_angle_atom_site_label_3
_geom_angle
_geom_angle_site_symmetry_1
_geom_angle_site_symmetry_3
_geom_angle_publ_flag
O4 Cs1 O3 52.4(3) . . ?
O4 Cs1 O6 105.0(3) . . ?
O4 Cs1 O1 125.1(3) . . ?
O4 Cs1 O5 53.2(3) . . ?
O4 Cs1 O10 82.3(3) . 2_646 ?
O4 Cs1 C1 132.5(3) . . ?
O4 Cs1 C9 73.5(3) . . ?
O4 Cs1 C8 38.9(3) . . ?
O4 Cs1 O11 86.7(3) . 2_646 ?
O4 Cs1 O11 122.7(4) . 1_545 ?
O3 Cs1 O5 95.2(3) . . ?
O3 Cs1 C1 89.4(3) . . ?
O3 Cs1 C9 115.7(3) . . ?
O3 Cs1 C8 89.2(3) . . ?
O3 Cs1 O11 132.4(3) . 2_646 ?
O3 Cs1 O11 175.1(3) . 1_545 ?
O6 Cs1 O3 125.3(3) . . ?
O6 Cs1 O1 52.8(3) . . ?
O6 Cs1 O5 53.2(3) . . ?
O6 Cs1 O10 151.1(3) . 2_646 ?
O6 Cs1 C1 72.4(3) . . ?
O6 Cs1 C9 37.0(3) . . ?
O6 Cs1 C8 72.8(3) . . ?
O6 Cs1 O11 54.5(3) . 1_545 ?
O6 Cs1 O11 84.1(3) . 2_646 ?
O1 Cs1 O3 96.6(3) . . ?
O1 Cs1 O5 95.4(3) . . ?
O1 Cs1 C1 20.7(3) . . ?
O1 Cs1 C9 87.3(3) . . ?
O1 Cs1 C8 116.5(3) . . ?
O1 Cs1 O11 129.6(3) . 2_646 ?
O1 Cs1 O11 86.9(4) . 1_545 ?
O2 Cs1 O4 104.5(3) . . ?
O2 Cs1 O3 53.8(3) . . ?
O2 Cs1 O6 104.3(3) . . ?
O2 Cs1 O1 53.0(3) . . ?
O2 Cs1 O5 124.2(3) . . ?
O2 Cs1 O10 100.6(3) . 2_646 ?
O2 Cs1 C1 37.9(3) . . ?
O2 Cs1 C9 131.1(3) . . ?
O2 Cs1 C8 133.6(3) . . ?
O2 Cs1 O11 131.1(4) . 1_545 ?
O2 Cs1 O11 163.4(3) . 2_646 ?
O5 Cs1 C1 115.4(3) . . ?
O5 Cs1 C9 21.3(3) . . ?
O5 Cs1 C8 21.4(3) . . ?
O5 Cs1 O11 72.3(3) . 2_646 ?
O5 Cs1 O11 81.0(3) . 1_545 ?
O10 Cs1 O3 81.5(3) 2_646 . ?
O10 Cs1 O1 143.5(3) 2_646 . ?
O10 Cs1 O5 121.2(3) 2_646 . ?
O10 Cs1 C1 123.3(3) 2_646 . ?
O10 Cs1 C9 126.5(3) 2_646 . ?
O10 Cs1 C8 100.0(3) 2_646 . ?
O10 Cs1 O11 97.8(4) 2_646 1_545 ?
O10 Cs1 O11 68.3(4) 2_646 2_646 ?
C1 Cs1 C9 107.9(3) . . ?
C8 Cs1 C1 136.0(3) . . ?
C8 Cs1 C9 36.7(3) . . ?
O11 Cs1 C1 95.1(4) 1_545 . ?
O11 Cs1 C1 137.9(4) 2_646 . ?
O11 Cs1 C9 63.4(4) 2_646 . ?
O11 Cs1 C9 60.8(4) 1_545 . ?
O11 Cs1 C8 62.4(4) 2_646 . ?
O11 Cs1 C8 86.1(4) 1_545 . ?
O11 Cs1 O11 43.5(5) 2_646 1_545 ?
O10 Se1 Cs1 36.3(4) . 2_666 ?
O10 Se1 O8 119.9(8) . . ?
O10 Se1 O9 111.5(11) . . ?
O8 Se1 Cs1 154.4(6) . 2_666 ?
O8 Se1 O9 91.3(12) . . ?
O7 Se1 Cs1 91.4(8) . 2_666 ?
O7 Se1 O10 113.5(8) . . ?
O7 Se1 O8 111.9(11) . . ?
O7 Se1 O9 105.7(18) . . ?
O9 Se1 Cs1 92.3(10) . 2_666 ?
C6 O4 Cs1 122.1(9) . . ?
C6 O4 C7 116.5(13) . . ?
C7 O4 Cs1 120.3(10) . . ?
C5 O3 Cs1 104.4(7) . . ?
C5 O3 C4 111.0(11) . . ?
C4 O3 Cs1 104.1(7) . . ?
C11 O6 Cs1 120.4(8) . . ?
C10 O6 Cs1 121.1(8) . . ?
C10 O6 C11 110.2(12) . . ?
C1 O1 Cs1 104.5(8) . . ?
C1 O1 C12 116.3(13) . . ?
C12 O1 Cs1 106.1(9) . . ?
C3 O2 Cs1 121.4(8) . . ?
C2 O2 Cs1 121.8(9) . . ?
C2 O2 C3 112.7(11) . . ?
C9 O5 Cs1 103.3(8) . . ?
C8 O5 Cs1 102.5(8) . . ?
C8 O5 C9 115.3(11) . . ?
O2 C3 H3A 108.8 . . ?
O2 C3 H3B 108.8 . . ?
O2 C3 C4 114.0(12) . . ?
H3A C3 H3B 107.7 . . ?
C4 C3 H3A 108.8 . . ?
C4 C3 H3B 108.8 . . ?
Se1 O10 Cs1 126.8(6) . 2_666 ?
O6 C11 H11A 109.5 . . ?
O6 C11 H11B 109.5 . . ?
O6 C11 C12 110.7(13) . . ?
H11A C11 H11B 108.1 . . ?
C12 C11 H11A 109.5 . . ?
C12 C11 H11B 109.5 . . ?
O4 C6 H6A 109.0 . . ?
O4 C6 H6B 109.0 . . ?
O4 C6 C5 113.0(14) . . ?
H6A C6 H6B 107.8 . . ?
C5 C6 H6A 109.0 . . ?
C5 C6 H6B 109.0 . . ?
Cs1 C5 H5A 162.3 . . ?
Cs1 C5 H5B 73.1 . . ?
O3 C5 Cs1 54.6(6) . . ?
O3 C5 C6 107.6(12) . . ?
O3 C5 H5A 110.2 . . ?
O3 C5 H5B 110.2 . . ?
C6 C5 Cs1 84.9(9) . . ?
C6 C5 H5A 110.2 . . ?
C6 C5 H5B 110.2 . . ?
H5A C5 H5B 108.5 . . ?
Cs1 C1 H1A 162.1 . . ?
Cs1 C1 H1B 73.8 . . ?
O1 C1 Cs1 54.8(7) . . ?
O1 C1 H1A 109.4 . . ?
O1 C1 H1B 109.4 . . ?
O1 C1 C2 111.0(15) . . ?
H1A C1 H1B 108.0 . . ?
C2 C1 Cs1 85.9(9) . . ?
C2 C1 H1A 109.4 . . ?
C2 C1 H1B 109.4 . . ?
O2 C2 C1 111.3(13) . . ?
O2 C2 H2A 109.4 . . ?
O2 C2 H2B 109.4 . . ?
C1 C2 H2A 109.4 . . ?
C1 C2 H2B 109.4 . . ?
H2A C2 H2B 108.0 . . ?
Cs1 C12 H12A 73.9 . . ?
Cs1 C12 H12B 160.4 . . ?
O1 C12 Cs1 53.4(7) . . ?
O1 C12 C11 110.9(15) . . ?
O1 C12 H12A 109.5 . . ?
O1 C12 H12B 109.5 . . ?
C11 C12 Cs1 87.5(9) . . ?
C11 C12 H12A 109.5 . . ?
C11 C12 H12B 109.5 . . ?
H12A C12 H12B 108.0 . . ?
Cs1 C4 H4A 162.8 . . ?
Cs1 C4 H4B 74.7 . . ?
O3 C4 Cs1 54.1(6) . . ?
O3 C4 H4A 110.3 . . ?
O3 C4 H4B 110.3 . . ?
C3 C4 Cs1 83.3(8) . . ?
C3 C4 O3 107.2(12) . . ?
C3 C4 H4A 110.3 . . ?
C3 C4 H4B 110.3 . . ?
H4A C4 H4B 108.5 . . ?
O6 C10 H10A 110.1 . . ?
O6 C10 H10B 110.1 . . ?
O6 C10 C9 108.0(13) . . ?
H10A C10 H10B 108.4 . . ?
C9 C10 H10A 110.1 . . ?
C9 C10 H10B 110.1 . . ?
O4 C7 H7A 108.7 . . ?
O4 C7 H7B 108.7 . . ?
O4 C7 C8 114.1(14) . . ?
H7A C7 H7B 107.6 . . ?
C8 C7 H7A 108.7 . . ?
C8 C7 H7B 108.7 . . ?
Cs1 C9 H9A 161.4 . . ?
Cs1 C9 H9B 71.6 . . ?
O5 C9 Cs1 55.4(7) . . ?
O5 C9 C10 111.0(14) . . ?
O5 C9 H9A 109.4 . . ?
O5 C9 H9B 109.4 . . ?
C10 C9 Cs1 87.6(9) . . ?
C10 C9 H9A 109.4 . . ?
C10 C9 H9B 109.4 . . ?
H9A C9 H9B 108.0 . . ?
Cs1 C8 H8A 72.3 . . ?
Cs1 C8 H8B 162.7 . . ?
O5 C8 Cs1 56.1(6) . . ?
O5 C8 C7 111.1(12) . . ?
O5 C8 H8A 109.4 . . ?
O5 C8 H8B 109.4 . . ?
C7 C8 Cs1 86.0(9) . . ?
C7 C8 H8A 109.4 . . ?
C7 C8 H8B 109.4 . . ?
H8A C8 H8B 108.0 . . ?
Cs1 O11 Cs1 113.4(5) 2_666 1_565 ?

loop_
_geom_bond_atom_site_label_1
_geom_bond_atom_site_label_2
_geom_bond_distance
_geom_bond_site_symmetry_2
_geom_bond_publ_flag
Cs1 O4 3.076(10) . ?
Cs1 O3 3.246(9) . ?
Cs1 O6 3.166(9) . ?
Cs1 O1 3.231(9) . ?
Cs1 O2 3.075(9) . ?
Cs1 O5 3.254(11) . ?
Cs1 O10 3.187(11) 2_646 ?
Cs1 C1 3.829(15) . ?
Cs1 C9 3.847(17) . ?
Cs1 C8 3.827(13) . ?
Cs1 O11 3.672(17) 2_646 ?
Cs1 O11 3.688(16) 1_545 ?
Se1 O10 1.562(11) . ?
Se1 O8 1.581(14) . ?
Se1 O7 1.452(17) . ?
Se1 O9 1.60(2) . ?
O4 C6 1.407(18) . ?
O4 C7 1.430(17) . ?
O3 C5 1.422(15) . ?
O3 C4 1.489(17) . ?
O6 C11 1.422(16) . ?
O6 C10 1.388(17) . ?
O1 C1 1.397(19) . ?
O1 C12 1.415(19) . ?
O2 C3 1.408(17) . ?
O2 C2 1.400(15) . ?
O5 C9 1.435(16) . ?
O5 C8 1.428(14) . ?
C3 H3A 0.9700 . ?
C3 H3B 0.9700 . ?
C3 C4 1.472(19) . ?
C11 H11A 0.9700 . ?
C11 H11B 0.9700 . ?
C11 C12 1.45(2) . ?
C6 H6A 0.9700 . ?
C6 H6B 0.9700 . ?
C6 C5 1.48(2) . ?
C5 H5A 0.9700 . ?
C5 H5B 0.9700 . ?
C1 H1A 0.9700 . ?
C1 H1B 0.9700 . ?
C1 C2 1.45(2) . ?
C2 H2A 0.9700 . ?
C2 H2B 0.9700 . ?
C12 H12A 0.9700 . ?
C12 H12B 0.9700 . ?
C4 H4A 0.9700 . ?
C4 H4B 0.9700 . ?
C10 H10A 0.9700 . ?
C10 H10B 0.9700 . ?
C10 C9 1.475(19) . ?
C7 H7A 0.9700 . ?
C7 H7B 0.9700 . ?
C7 C8 1.43(2) . ?
C9 H9A 0.9700 . ?
C9 H9B 0.9700 . ?
C8 H8A 0.9700 . ?
C8 H8B 0.9700 . ?

loop_
_geom_torsion_atom_site_label_1
_geom_torsion_atom_site_label_2
_geom_torsion_atom_site_label_3
_geom_torsion_atom_site_label_4
_geom_torsion
_geom_torsion_site_symmetry_1
_geom_torsion_site_symmetry_2
_geom_torsion_site_symmetry_3
_geom_torsion_site_symmetry_4
_geom_torsion_publ_flag
Cs1 O4 C6 C5 -14.1(16) . . . . ?
Cs1 O4 C7 C8 9.9(16) . . . . ?
Cs1 O3 C5 C6 -70.1(13) . . . . ?
Cs1 O3 C4 C3 68.0(11) . . . . ?
Cs1 O6 C11 C12 22.9(19) . . . . ?
Cs1 O6 C10 C9 -29.2(17) . . . . ?
Cs1 O1 C1 C2 -68.6(13) . . . . ?
Cs1 O1 C12 C11 69.9(14) . . . . ?
Cs1 O2 C3 C4 20.6(18) . . . . ?
Cs1 O2 C2 C1 -21.1(17) . . . . ?
Cs1 O5 C9 C10 -71.4(13) . . . . ?
Cs1 O5 C8 C7 69.6(13) . . . . ?
Cs1 C1 C2 O2 14.3(12) . . . . ?
O4 C6 C5 Cs1 9.5(11) . . . . ?
O4 C6 C5 O3 59.9(17) . . . . ?
O4 C7 C8 Cs1 -6.9(11) . . . . ?
O4 C7 C8 O5 -58.1(17) . . . . ?
O6 C11 C12 Cs1 -16.0(13) . . . . ?
O6 C11 C12 O1 -65.0(19) . . . . ?
O6 C10 C9 Cs1 20.2(12) . . . . ?
O6 C10 C9 O5 71.5(17) . . . . ?
O1 C1 C2 O2 64.0(18) . . . . ?
O2 C3 C4 Cs1 -13.9(12) . . . . ?
O2 C3 C4 O3 -63.0(17) . . . . ?
C3 O2 C2 C1 -178.7(14) . . . . ?
C11 O6 C10 C9 -177.7(14) . . . . ?
C6 O4 C7 C8 178.0(12) . . . . ?
C5 O3 C4 Cs1 111.8(10) . . . . ?
C5 O3 C4 C3 179.8(11) . . . . ?
C1 O1 C12 Cs1 115.7(12) . . . . ?
C1 O1 C12 C11 -174.4(13) . . . . ?
C2 O2 C3 C4 178.3(13) . . . . ?
C12 O1 C1 Cs1 -116.6(13) . . . . ?
C12 O1 C1 C2 174.8(13) . . . . ?
C4 O3 C5 Cs1 -111.6(10) . . . . ?
C4 O3 C5 C6 178.3(13) . . . . ?
C10 O6 C11 C12 171.6(16) . . . . ?
O8 Se1 O10 Cs1 -167.2(10) . . . 2_666 ?
C7 O4 C6 C5 178.0(12) . . . . ?
C9 O5 C8 Cs1 111.5(12) . . . . ?
C9 O5 C8 C7 -178.9(13) . . . . ?
C8 O5 C9 Cs1 -111.0(11) . . . . ?
C8 O5 C9 C10 177.6(13) . . . . ?
O7 Se1 O10 Cs1 56.9(19) . . . 2_666 ?
O9 Se1 O10 Cs1 -62.4(14) . . . 2_666 ?

loop_
_twin_individual_id
_twin_individual_mass_fraction_refined
_oxdiff_twin_reflns_isolated
_oxdiff_twin_reflns_overlapped
_twin_individual_twin_lattice_type
_twin_individual_twin_matrix_11
_twin_individual_twin_matrix_12
_twin_individual_twin_matrix_13
_twin_individual_twin_matrix_21
_twin_individual_twin_matrix_22
_twin_individual_twin_matrix_23
_twin_individual_twin_matrix_31
_twin_individual_twin_matrix_32
_twin_individual_twin_matrix_33
1 0.9182 6916 2106 ref 1.0000 0.0000 0.0000 0.0000 1.0000 0.0000 0.0000 0.0000 1.0000
2 0.0818 7058 2106 nmt -0.9823 -0.0285 0.0472 -0.0035 1.0048 -0.0005 -0.0455 0.0055 -1.0012
